data_7121962
loop_
_publ_author_name
'Bao, Ling-Yu'
'Hao, Si-Jia'
'Xi, Sai-Fei'
'Yan, Xiaodong'
'Zhang, Hai-Xia'
'Shen, Rui'
'Gu, Zhi-Guo'

_publ_section_title
;
 Chiral supramolecular coordination cages as high-performance inhibitors
 against amyloid-\b aggregation.
;
_journal_issue 63
_journal_name_full 'Chemical communications (Cambridge, England)'
_journal_page_first 8725
_journal_page_last 8728
_journal_paper_doi 10.1039/c8cc04913k
_journal_volume 54
_journal_year 2018
_chemical_absolute_configuration rmad
_chemical_formula_moiety 'C204 H192 N36 Ni4, 5(B F4)'
_chemical_formula_sum 'C204 H192 B5 F20 N36 Ni4'
_chemical_formula_weight 3816.83
_space_group_IT_number 23
_space_group_name_Hall 'I 2 2'
_space_group_name_H-M_alt 'I 2 2 2'
_symmetry_cell_setting orthorhombic
_symmetry_space_group_name_Hall 'I 2 2'
_symmetry_space_group_name_H-M 'I 2 2 2'
_atom_sites_solution_hydrogens geom
_atom_sites_solution_primary direct
_atom_sites_solution_secondary difmap
_audit_creation_method SHELXL-97
_audit_update_record
;
2018-03-16 deposited with the CCDC.
2018-07-12 downloaded from the CCDC.
;
_cell_angle_alpha 90.00
_cell_angle_beta 90.00
_cell_angle_gamma 90.00
_cell_formula_units_Z 2
_cell_length_a 19.7257(11)
_cell_length_b 25.1015(19)
_cell_length_c 25.7068(17)
_cell_measurement_reflns_used 5597
_cell_measurement_temperature 123(2)
_cell_measurement_theta_max 23.79
_cell_measurement_theta_min 2.51
_cell_volume 12728.6(15)
_computing_structure_refinement 'SHELXL-97 (Sheldrick, 2008)'
_computing_structure_solution 'SHELXS-97 (Sheldrick, 2008)'
_diffrn_ambient_temperature 123(2)
_diffrn_measured_fraction_theta_full 0.970
_diffrn_measured_fraction_theta_max 0.970
_diffrn_measurement_device_type 'PHOTON100 CMOS detector'
_diffrn_measurement_method 'omega scan'
_diffrn_radiation_monochromator 'TRIUMPH curved crystal monochromator'
_diffrn_radiation_source 'fine-focus sealed tube'
_diffrn_radiation_type MoK\a
_diffrn_radiation_wavelength 0.71073
_diffrn_reflns_av_R_equivalents 0.0757
_diffrn_reflns_av_sigmaI/netI 0.1488
_diffrn_reflns_limit_h_max 21
_diffrn_reflns_limit_h_min -21
_diffrn_reflns_limit_k_max 21
_diffrn_reflns_limit_k_min -28
_diffrn_reflns_limit_l_max 28
_diffrn_reflns_limit_l_min -29
_diffrn_reflns_number 20080
_diffrn_reflns_theta_full 23.81
_diffrn_reflns_theta_max 23.81
_diffrn_reflns_theta_min 1.13
_exptl_absorpt_coefficient_mu 0.354
_exptl_absorpt_correction_T_max 0.7450
_exptl_absorpt_correction_T_min 0.5808
_exptl_absorpt_correction_type multi-scan
_exptl_absorpt_process_details 'SADABS (Bruker, 2013)'
_exptl_crystal_density_diffrn 0.996
_exptl_crystal_density_method 'not measured'
_exptl_crystal_description block
_exptl_crystal_F_000 3970
_exptl_crystal_size_max 0.30
_exptl_crystal_size_mid 0.23
_exptl_crystal_size_min 0.17
_platon_squeeze_details
;
;
_refine_diff_density_max 0.556
_refine_diff_density_min -0.592
_refine_diff_density_rms 0.110
_refine_ls_abs_structure_details 'Flack H D (1983), Acta Cryst. A39, 876-881'
_refine_ls_abs_structure_Flack 0.08(3)
_refine_ls_extinction_method none
_refine_ls_goodness_of_fit_ref 1.102
_refine_ls_hydrogen_treatment constr
_refine_ls_matrix_type full
_refine_ls_number_parameters 565
_refine_ls_number_reflns 9346
_refine_ls_number_restraints 352
_refine_ls_restrained_S_all 1.124
_refine_ls_R_factor_all 0.1624
_refine_ls_R_factor_gt 0.0964
_refine_ls_shift/su_max 0.002
_refine_ls_shift/su_mean 0.000
_refine_ls_structure_factor_coef Fsqd
_refine_ls_weighting_details 'calc w=1/[\s^2^(Fo^2^)+(0.0966P)^2^+6.5460P] where P=(Fo^2^+2Fc^2^)/3'
_refine_ls_weighting_scheme calc
_refine_ls_wR_factor_gt 0.2217
_refine_ls_wR_factor_ref 0.2445
_reflns_number_gt 4346
_reflns_number_total 9346
_reflns_threshold_expression >2sigma(I)
_cod_data_source_file c8cc04913k2.cif
_cod_data_source_block 1
_cod_depositor_comments
;
The following automatic conversions were performed:

'_symmetry_cell_setting' value 'Orthorhombic' changed to
'orthorhombic' according to
/home/data/users/saulius/crontab/automatic-downloads/rss-feeds/RSC/lib/dictionaries/cif_core.dic
dictionary named 'cif_core.dic' version 2.4.2 from 2011-04-26.

Automatic conversion script
Id: cif_fix_values 4973 2017-02-22 13:04:09Z antanas 

 Adding full bibliography for 7121962--7121964.cif.
;
_cod_original_sg_symbol_Hall 'I22 '
_cod_original_sg_symbol_H-M 'I222 '
_cod_database_code 7121962

loop_
_symmetry_equiv_pos_as_xyz
'x, y, z'
'-x, -y, z'
'-x, y, -z'
'x, -y, -z'
'x+1/2, y+1/2, z+1/2'
'-x+1/2, -y+1/2, z+1/2'
'-x+1/2, y+1/2, -z+1/2'
'x+1/2, -y+1/2, -z+1/2'

loop_
_atom_site_label
_atom_site_type_symbol
_atom_site_fract_x
_atom_site_fract_y
_atom_site_fract_z
_atom_site_U_iso_or_equiv
_atom_site_adp_type
_atom_site_occupancy
_atom_site_symmetry_multiplicity
_atom_site_calc_flag
_atom_site_refinement_flags
B1A B 0.5000 1.0000 0.0000 0.045(5) Uani 1 4 d SD
B1B B 0.6079(7) 0.7706(6) 0.8550(5) 0.202(10) Uiso 1 1 d DU
F1B F 0.6440(4) 0.7543(4) 0.8071(3) 0.147(3) Uiso 1 1 d DU
F2B F 0.5492(5) 0.7452(4) 0.8585(4) 0.190(4) Uiso 1 1 d DU
F3B F 0.6513(6) 0.7566(5) 0.8968(4) 0.223(5) Uiso 1 1 d DU
F4B F 0.5940(6) 0.8262(5) 0.8545(4) 0.223(5) Uiso 1 1 d DU
C1A C 0.4629(4) 0.7408(5) 1.0075(4) 0.075(3) Uani 1 1 d .
H1A1 H 0.4408 0.7093 0.9917 0.090 Uiso 1 1 calc R
H1A2 H 0.4593 0.7372 1.0457 0.090 Uiso 1 1 calc R
C2A C 0.4020(5) 0.7998(5) 0.9431(4) 0.067(2) Uani 1 1 d U
C3A C 0.4184(5) 0.8298(5) 1.0216(4) 0.062(2) Uani 1 1 d U
H3A H 0.4312 0.8329 1.0571 0.074 Uiso 1 1 calc R
C4A C 0.3873(4) 0.8696(5) 0.9932(3) 0.068(2) Uani 1 1 d U
H4A H 0.3780 0.9045 1.0058 0.081 Uiso 1 1 calc R
C5A C 0.3966(4) 0.7657(4) 0.8981(4) 0.070(3) Uani 1 1 d .
H5A H 0.4140 0.7304 0.8965 0.084 Uiso 1 1 calc R
C6A C 0.3565(5) 0.7639(4) 0.8061(3) 0.055(2) Uani 1 1 d .
H6A H 0.3087 0.7689 0.7942 0.066 Uiso 1 1 calc R
C7A C 0.4025(5) 0.7864(4) 0.7674(4) 0.064(3) Uani 1 1 d .
C8A C 0.4645(5) 0.8042(4) 0.7797(4) 0.056(3) Uani 1 1 d .
H8A H 0.4780 0.8019 0.8151 0.067 Uiso 1 1 calc R
C9A C 0.5092(5) 0.8252(4) 0.7456(4) 0.067(3) Uani 1 1 d .
H9A H 0.5523 0.8361 0.7581 0.081 Uiso 1 1 calc R
C10A C 0.4952(6) 0.8313(5) 0.6945(5) 0.095(4) Uani 1 1 d .
H10A H 0.5283 0.8445 0.6709 0.114 Uiso 1 1 calc R
C11A C 0.4244(6) 0.8164(5) 0.6763(5) 0.095(4) Uani 1 1 d .
C12A C 0.3812(6) 0.7900(5) 0.7124(4) 0.073(3) Uani 1 1 d .
C13A C 0.3179(5) 0.7708(5) 0.6962(4) 0.082(4) Uani 1 1 d .
H13A H 0.2886 0.7541 0.7206 0.098 Uiso 1 1 calc R
C14A C 0.2972(6) 0.7760(5) 0.6430(4) 0.084(4) Uani 1 1 d .
H14A H 0.2534 0.7656 0.6316 0.100 Uiso 1 1 calc R
C15A C 0.3446(8) 0.7971(7) 0.6093(4) 0.130(6) Uani 1 1 d .
H15A H 0.3327 0.7987 0.5735 0.156 Uiso 1 1 calc R
C16A C 0.4056(6) 0.8155(5) 0.6225(5) 0.091(4) Uani 1 1 d .
H16A H 0.4361 0.8279 0.5966 0.109 Uiso 1 1 calc R
C17A C 0.3723(5) 0.7007(4) 0.8108(3) 0.061(3) Uani 1 1 d .
H17A H 0.3601 0.6830 0.7781 0.092 Uiso 1 1 calc R
H17B H 0.3457 0.6855 0.8393 0.092 Uiso 1 1 calc R
H17C H 0.4207 0.6954 0.8177 0.092 Uiso 1 1 calc R
C1B C 0.1577(5) 1.0051(5) 0.9712(4) 0.116(6) Uani 1 1 d .
H1B1 H 0.1202 0.9849 0.9548 0.139 Uiso 1 1 calc R
H1B2 H 0.1500 1.0435 0.9646 0.139 Uiso 1 1 calc R
C2B C 0.2412(6) 0.9395(5) 0.9279(4) 0.081(3) Uani 1 1 d U
C3B C 0.2757(6) 1.0231(5) 0.9381(5) 0.086(4) Uani 1 1 d .
H3B H 0.2776 1.0601 0.9459 0.104 Uiso 1 1 calc R
C4B C 0.3247(5) 0.9922(5) 0.9150(3) 0.069(3) Uani 1 1 d .
H4B H 0.3684 1.0048 0.9053 0.083 Uiso 1 1 calc R
C5B C 0.1988(5) 0.8948(5) 0.9218(4) 0.082(4) Uani 1 1 d .
H5B H 0.1532 0.8940 0.9335 0.098 Uiso 1 1 calc R
C6B C 0.1890(4) 0.8032(5) 0.8911(4) 0.075(3) Uani 1 1 d .
H6B H 0.1896 0.7945 0.8532 0.091 Uiso 1 1 calc R
C7B C 0.2198(5) 0.7584(5) 0.9179(4) 0.073(3) Uani 1 1 d .
C8B C 0.2486(6) 0.7665(7) 0.9667(5) 0.089(4) Uani 1 1 d .
H8B H 0.2487 0.8010 0.9818 0.107 Uiso 1 1 calc R
C9B C 0.2765(6) 0.7247(8) 0.9928(5) 0.104(5) Uani 1 1 d .
H9B H 0.2915 0.7308 1.0274 0.125 Uiso 1 1 calc R
C10B C 0.2852(6) 0.6704(7) 0.9712(5) 0.103(5) Uani 1 1 d .
H10B H 0.3127 0.6443 0.9876 0.124 Uiso 1 1 calc R
C11B C 0.2506(6) 0.6604(6) 0.9255(5) 0.086(4) Uani 1 1 d .
C12B C 0.2188(5) 0.7042(5) 0.8947(5) 0.080(3) Uani 1 1 d .
C13B C 0.1886(5) 0.6942(4) 0.8455(4) 0.067(3) Uani 1 1 d .
H13B H 0.1687 0.7225 0.8263 0.081 Uiso 1 1 calc R
C14B C 0.1884(6) 0.6446(7) 0.8264(5) 0.090(4) Uani 1 1 d .
H14B H 0.1652 0.6379 0.7947 0.109 Uiso 1 1 calc R
C15B C 0.2182(7) 0.6057(7) 0.8495(6) 0.109(5) Uani 1 1 d .
H15B H 0.2197 0.5722 0.8322 0.131 Uiso 1 1 calc R
C16B C 0.2505(6) 0.6099(5) 0.9012(5) 0.090(4) Uani 1 1 d .
H16B H 0.2705 0.5798 0.9176 0.108 Uiso 1 1 calc R
C17B C 0.1163(6) 0.8052(5) 0.9071(5) 0.114(5) Uani 1 1 d .
H17D H 0.0932 0.7730 0.8950 0.171 Uiso 1 1 calc R
H17E H 0.0947 0.8366 0.8916 0.171 Uiso 1 1 calc R
H17F H 0.1133 0.8074 0.9451 0.171 Uiso 1 1 calc R
C1C C 0.4830(9) 1.0251(8) 0.7455(6) 0.047(5) Uiso 0.50 1 d PDU
H1CA H 0.5047 1.0406 0.7157 0.056 Uiso 0.50 1 d PR
H1CB H 0.4353 1.0319 0.7426 0.056 Uiso 0.50 1 d PR
N1C N 0.5714(9) 1.0904(8) 0.8503(5) 0.057(7) Uiso 0.50 1 d PDU
C2C C 0.5669(8) 1.0716(6) 0.8025(6) 0.052(6) Uiso 0.50 1 d PDU
N2C N 0.5079(8) 1.0526(7) 0.7927(5) 0.044(5) Uiso 0.50 1 d PDU
C3C C 0.4669(11) 1.0587(10) 0.8359(6) 0.058(7) Uiso 0.50 1 d PDU
H3CA H 0.4199 1.0497 0.8398 0.069 Uiso 0.50 1 d PR
C4C C 0.5105(10) 1.0814(10) 0.8703(6) 0.048(7) Uiso 0.50 1 d PDU
H4CA H 0.4993 1.0892 0.9059 0.057 Uiso 0.50 1 d PR
C5C C 0.6245(10) 1.0770(9) 0.7676(7) 0.061(7) Uiso 0.50 1 d PDU
H5CA H 0.6265 1.0648 0.7322 0.074 Uiso 0.50 1 d PR
N3C N 0.6782(7) 1.0984(7) 0.7895(6) 0.041(4) Uiso 0.50 1 d PDU
C6C C 0.7434(7) 1.1087(7) 0.7581(6) 0.074(6) Uiso 0.50 1 d PDU
H6CA H 0.7529 1.1462 0.7583 0.089 Uiso 0.50 1 d PR
C7C C 0.8040(7) 1.0802(6) 0.7810(4) 0.080(6) Uiso 0.50 1 d PDU
C8C C 0.7984(8) 1.0314(6) 0.8010(5) 0.068(6) Uiso 0.50 1 d PDU
H8CA H 0.7544 1.0150 0.8008 0.081 Uiso 0.50 1 d PR
C9C C 0.8469(9) 1.0057(6) 0.8200(6) 0.078(7) Uiso 0.50 1 d PDU
H9CA H 0.8406 0.9705 0.8337 0.093 Uiso 0.50 1 d PR
C10C C 0.9078(8) 1.0288(7) 0.8204(6) 0.077(6) Uiso 0.50 1 d PDU
H10C H 0.9453 1.0092 0.8347 0.093 Uiso 0.50 1 d PR
C11C C 0.9204(9) 1.0807(7) 0.8022(6) 0.135(9) Uiso 0.50 1 d PDU
C12C C 0.8673(7) 1.1073(7) 0.7813(6) 0.115(8) Uiso 0.50 1 d PDU
C13C C 0.8842(10) 1.1585(7) 0.7614(6) 0.089(7) Uiso 0.50 1 d PDU
H13C H 0.8483 1.1790 0.7462 0.106 Uiso 0.50 1 d PR
C14C C 0.9456(11) 1.1798(8) 0.7625(8) 0.118(9) Uiso 0.50 1 d PDU
H14C H 0.9538 1.2143 0.7477 0.142 Uiso 0.50 1 d PR
C15C C 0.9942(10) 1.1546(9) 0.7828(8) 0.120(9) Uiso 0.50 1 d PDU
H15C H 1.0384 1.1705 0.7849 0.143 Uiso 0.50 1 d PR
C16C C 0.9848(10) 1.1060(10) 0.8018(8) 0.169(11) Uiso 0.50 1 d PDU
H16C H 1.0226 1.0869 0.8160 0.203 Uiso 0.50 1 d PR
C17C C 0.7320(10) 1.0902(9) 0.6988(6) 0.067(6) Uiso 0.50 1 d PDU
H17G H 0.7727 1.0971 0.6795 0.101 Uiso 0.50 1 d PR
H17H H 0.7221 1.0528 0.6978 0.101 Uiso 0.50 1 d PR
H17I H 0.6951 1.1097 0.6837 0.101 Uiso 0.50 1 d PR
C1X C 0.4906(10) 0.9673(9) 0.7438(6) 0.068(7) Uiso 0.50 1 d PDU
H1XA H 0.5379 0.9604 0.7380 0.082 Uiso 0.50 1 d PR
H1XB H 0.4660 0.9527 0.7149 0.082 Uiso 0.50 1 d PR
N1X N 0.4156(8) 0.8985(7) 0.8537(5) 0.044(6) Uiso 0.50 1 d PDU
C2X C 0.4146(7) 0.9189(6) 0.8060(5) 0.036(5) Uiso 0.50 1 d PDU
N2X N 0.4703(8) 0.9374(7) 0.7916(5) 0.046(5) Uiso 0.50 1 d PDU
C3X C 0.5165(11) 0.9322(11) 0.8334(7) 0.072(9) Uiso 0.50 1 d PDU
H3XA H 0.5634 0.9424 0.8348 0.086 Uiso 0.50 1 d PR
C4X C 0.4774(10) 0.9099(11) 0.8710(7) 0.066(9) Uiso 0.50 1 d PDU
H4XA H 0.4924 0.9030 0.9059 0.079 Uiso 0.50 1 d PR
C5X C 0.3513(9) 0.9144(7) 0.7765(6) 0.030(4) Uiso 0.50 1 d PDU
H5XA H 0.3442 0.9280 0.7420 0.036 Uiso 0.50 1 d PR
N3X N 0.3018(7) 0.8891(6) 0.8033(5) 0.044(4) Uiso 0.50 1 d PDU
C6X C 0.2348(7) 0.8853(7) 0.7704(5) 0.072(6) Uiso 0.50 1 d PDU
H6XA H 0.2216 0.8485 0.7701 0.086 Uiso 0.50 1 d PR
C7X C 0.1791(7) 0.9151(6) 0.7984(4) 0.066(5) Uiso 0.50 1 d PDU
C8X C 0.1902(8) 0.9636(6) 0.8187(5) 0.070(6) Uiso 0.50 1 d PDU
H8XA H 0.2342 0.9795 0.8155 0.084 Uiso 0.50 1 d PR
C9X C 0.1431(9) 0.9888(7) 0.8420(7) 0.083(7) Uiso 0.50 1 d PDU
H9XA H 0.1515 1.0233 0.8567 0.099 Uiso 0.50 1 d PR
C10X C 0.0822(9) 0.9655(7) 0.8460(7) 0.106(8) Uiso 0.50 1 d PDU
H10D H 0.0467 0.9847 0.8633 0.127 Uiso 0.50 1 d PR
C11X C 0.0667(8) 0.9151(6) 0.8274(6) 0.085(6) Uiso 0.50 1 d PDU
C12X C 0.1161(6) 0.8890(6) 0.8024(5) 0.075(6) Uiso 0.50 1 d PDU
C13X C 0.1007(10) 0.8386(7) 0.7816(6) 0.093(7) Uiso 0.50 1 d PDU
H13D H 0.1354 0.8198 0.7630 0.112 Uiso 0.50 1 d PR
C14X C 0.0394(10) 0.8169(7) 0.7864(7) 0.110(8) Uiso 0.50 1 d PDU
H14D H 0.0303 0.7822 0.7723 0.133 Uiso 0.50 1 d PR
C15X C -0.0064(9) 0.8418(8) 0.8090(7) 0.091(7) Uiso 0.50 1 d PDU
H15D H -0.0506 0.8260 0.8110 0.109 Uiso 0.50 1 d PR
C16X C 0.0024(9) 0.8891(8) 0.8307(7) 0.114(8) Uiso 0.50 1 d PDU
H16D H -0.0340 0.9063 0.8491 0.136 Uiso 0.50 1 d PR
C17X C 0.2442(10) 0.9001(10) 0.7127(6) 0.077(7) Uiso 0.50 1 d PDU
H17J H 0.2018 0.8963 0.6948 0.115 Uiso 0.50 1 d PR
H17K H 0.2587 0.9366 0.7112 0.115 Uiso 0.50 1 d PR
H17L H 0.2776 0.8778 0.6965 0.115 Uiso 0.50 1 d PR
F1A F 0.4588(3) 0.9684(3) 0.0306(2) 0.0889(19) Uani 1 1 d D
N1A N 0.3709(3) 0.8508(3) 0.9417(2) 0.0521(18) Uani 1 1 d U
N2A N 0.4282(4) 0.7860(4) 0.9921(3) 0.0613(19) Uani 1 1 d U
N3A N 0.3649(4) 0.7894(3) 0.8596(3) 0.063(2) Uani 1 1 d .
N1B N 0.3022(4) 0.9401(4) 0.9076(3) 0.061(2) Uani 1 1 d U
N2B N 0.2237(5) 0.9886(4) 0.9473(4) 0.100(4) Uani 1 1 d .
N3B N 0.2295(4) 0.8529(4) 0.8976(3) 0.080(3) Uani 1 1 d .
Ni1 Ni 0.33150(6) 0.87087(5) 0.87542(5) 0.0651(4) Uani 1 1 d .

loop_
_atom_site_aniso_label
_atom_site_aniso_U_11
_atom_site_aniso_U_22
_atom_site_aniso_U_33
_atom_site_aniso_U_23
_atom_site_aniso_U_13
_atom_site_aniso_U_12
B1A 0.047(13) 0.041(15) 0.048(13) 0.000 0.000 0.000
C1A 0.056(5) 0.113(10) 0.057(6) 0.014(6) -0.015(5) 0.018(6)
C2A 0.063(5) 0.087(6) 0.052(5) -0.011(5) -0.008(4) -0.009(5)
C3A 0.062(5) 0.067(6) 0.055(5) -0.009(4) -0.005(4) -0.009(5)
C4A 0.057(5) 0.075(6) 0.072(5) -0.030(5) 0.009(4) -0.003(5)
C5A 0.051(6) 0.060(8) 0.099(8) -0.001(6) -0.018(5) 0.030(5)
C6A 0.072(6) 0.048(7) 0.046(5) -0.020(4) 0.004(4) -0.007(5)
C7A 0.072(7) 0.050(7) 0.069(7) -0.007(5) -0.008(6) 0.018(6)
C8A 0.043(6) 0.055(7) 0.070(6) -0.006(5) 0.018(5) 0.000(5)
C9A 0.046(6) 0.083(9) 0.073(7) -0.030(6) -0.008(5) 0.006(5)
C10A 0.102(9) 0.096(11) 0.088(9) -0.042(7) -0.001(7) -0.009(8)
C11A 0.094(9) 0.097(11) 0.095(9) 0.022(7) -0.013(7) -0.041(8)
C12A 0.107(9) 0.057(8) 0.056(6) -0.010(5) 0.002(6) -0.013(6)
C13A 0.055(7) 0.124(11) 0.066(7) -0.049(6) -0.001(5) 0.002(6)
C14A 0.085(8) 0.107(11) 0.060(7) 0.006(6) -0.013(6) -0.004(7)
C15A 0.159(13) 0.173(15) 0.057(8) -0.010(8) -0.020(8) -0.070(12)
C16A 0.103(8) 0.106(10) 0.063(7) 0.023(7) -0.021(7) -0.038(7)
C17A 0.052(6) 0.073(8) 0.058(6) -0.003(5) 0.004(4) -0.001(5)
C1B 0.045(6) 0.090(10) 0.213(15) -0.092(13) -0.006(6) 0.018(7)
C2B 0.076(8) 0.057(8) 0.108(8) -0.050(6) -0.033(6) 0.020(6)
C3B 0.061(7) 0.061(8) 0.137(10) -0.048(7) -0.004(7) -0.006(7)
C4B 0.055(6) 0.093(10) 0.060(6) -0.003(6) -0.020(5) 0.015(7)
C5B 0.047(6) 0.072(9) 0.126(9) -0.051(7) -0.009(6) 0.000(6)
C6B 0.044(6) 0.074(9) 0.109(9) -0.059(7) -0.006(5) 0.005(5)
C7B 0.053(6) 0.073(9) 0.093(8) -0.045(7) -0.011(6) 0.016(6)
C8B 0.062(7) 0.111(12) 0.095(10) -0.036(8) -0.019(7) -0.009(7)
C9B 0.061(7) 0.163(16) 0.088(9) -0.059(11) 0.009(7) -0.047(9)
C10B 0.088(9) 0.140(15) 0.081(9) 0.022(9) -0.016(7) -0.036(9)
C11B 0.070(8) 0.103(12) 0.084(8) -0.010(8) 0.007(6) -0.038(7)
C12B 0.066(7) 0.063(9) 0.112(10) -0.013(7) 0.013(6) 0.000(6)
C13B 0.077(7) 0.046(7) 0.079(7) -0.036(6) -0.027(5) 0.015(5)
C14B 0.061(8) 0.103(14) 0.107(10) 0.014(9) -0.011(6) 0.003(7)
C15B 0.092(10) 0.132(15) 0.104(11) -0.042(10) -0.002(8) -0.044(10)
C16B 0.100(9) 0.053(8) 0.116(10) -0.009(7) 0.037(8) -0.023(6)
C17B 0.106(10) 0.057(9) 0.178(13) -0.057(8) -0.062(9) 0.027(7)
F1A 0.079(4) 0.107(6) 0.081(4) 0.009(4) -0.005(3) -0.018(4)
N1A 0.052(4) 0.061(5) 0.043(4) -0.029(3) -0.004(3) 0.009(3)
N2A 0.052(4) 0.076(5) 0.056(4) -0.001(4) 0.000(3) -0.004(4)
N3A 0.049(4) 0.042(5) 0.097(6) -0.029(4) 0.006(4) -0.003(4)
N1B 0.033(4) 0.070(7) 0.080(5) -0.023(4) -0.017(4) 0.023(4)
N2B 0.070(6) 0.094(9) 0.135(8) -0.062(7) -0.046(6) 0.024(6)
N3B 0.066(5) 0.110(9) 0.064(5) -0.041(5) -0.014(4) 0.036(6)
Ni1 0.0572(7) 0.0659(9) 0.0721(8) -0.0228(7) -0.0157(6) 0.0193(7)

loop_
_atom_type_symbol
_atom_type_description
_atom_type_scat_dispersion_real
_atom_type_scat_dispersion_imag
_atom_type_scat_source
C C 0.0033 0.0016 'International Tables Vol C Tables 4.2.6.8 and 6.1.1.4'
H H 0.0000 0.0000 'International Tables Vol C Tables 4.2.6.8 and 6.1.1.4'
N N 0.0061 0.0033 'International Tables Vol C Tables 4.2.6.8 and 6.1.1.4'
F F 0.0171 0.0103 'International Tables Vol C Tables 4.2.6.8 and 6.1.1.4'
B B 0.0013 0.0007 'International Tables Vol C Tables 4.2.6.8 and 6.1.1.4'
Ni Ni 0.3393 1.1124 'International Tables Vol C Tables 4.2.6.8 and 6.1.1.4'

loop_
_geom_angle_atom_site_label_1
_geom_angle_atom_site_label_2
_geom_angle_atom_site_label_3
_geom_angle
_geom_angle_site_symmetry_1
_geom_angle_site_symmetry_3
F1A B1A F1A 109.8(6) 2_675 4_575
F1A B1A F1A 108.0(5) 2_675 3_655
F1A B1A F1A 110.7(5) 4_575 3_655
F1A B1A F1A 110.7(5) 2_675 .
F1A B1A F1A 108.0(5) 4_575 .
F1A B1A F1A 109.8(6) 3_655 .
F2B B1B F3B 110.9(11) . .
F2B B1B F4B 107.8(11) . .
F3B B1B F4B 111.5(11) . .
F2B B1B F1B 110.0(11) . .
F3B B1B F1B 105.7(10) . .
F4B B1B F1B 110.9(10) . .
N2A C1A C1A 114.0(6) . 3_657
N2A C1A H1A1 108.8 . .
C1A C1A H1A1 108.8 3_657 .
N2A C1A H1A2 108.8 . .
C1A C1A H1A2 108.8 3_657 .
H1A1 C1A H1A2 107.7 . .
N2A C2A N1A 113.8(8) . .
N2A C2A C5A 126.8(11) . .
N1A C2A C5A 118.9(8) . .
N2A C3A C4A 110.8(9) . .
N2A C3A H3A 124.6 . .
C4A C3A H3A 124.6 . .
C3A C4A N1A 110.4(10) . .
C3A C4A H4A 124.8 . .
N1A C4A H4A 124.8 . .
N3A C5A C2A 111.7(9) . .
N3A C5A H5A 124.1 . .
C2A C5A H5A 124.1 . .
C7A C6A N3A 112.6(8) . .
C7A C6A C17A 107.9(7) . .
N3A C6A C17A 108.9(7) . .
C7A C6A H6A 109.1 . .
N3A C6A H6A 109.1 . .
C17A C6A H6A 109.1 . .
C8A C7A C6A 122.4(9) . .
C8A C7A C12A 117.7(10) . .
C6A C7A C12A 119.9(9) . .
C7A C8A C9A 125.0(10) . .
C7A C8A H8A 117.5 . .
C9A C8A H8A 117.5 . .
C8A C9A C10A 122.9(10) . .
C8A C9A H9A 118.6 . .
C10A C9A H9A 118.6 . .
C9A C10A C11A 117.3(11) . .
C9A C10A H10A 121.4 . .
C11A C10A H10A 121.4 . .
C12A C11A C16A 117.9(10) . .
C12A C11A C10A 117.6(11) . .
C16A C11A C10A 122.7(11) . .
C13A C12A C11A 119.9(9) . .
C13A C12A C7A 121.2(10) . .
C11A C12A C7A 118.8(10) . .
C12A C13A C14A 120.4(10) . .
C12A C13A H13A 119.8 . .
C14A C13A H13A 119.8 . .
C15A C14A C13A 116.2(10) . .
C15A C14A H14A 121.9 . .
C13A C14A H14A 121.9 . .
C16A C15A C14A 125.8(11) . .
C16A C15A H15A 117.1 . .
C14A C15A H15A 117.1 . .
C15A C16A C11A 119.1(11) . .
C15A C16A H16A 120.5 . .
C11A C16A H16A 120.5 . .
C6A C17A H17A 109.5 . .
C6A C17A H17B 109.5 . .
H17A C17A H17B 109.5 . .
C6A C17A H17C 109.5 . .
H17A C17A H17C 109.5 . .
H17B C17A H17C 109.5 . .
N2B C1B C1B 110.9(8) . 4_577
N2B C1B H1B1 109.5 . .
C1B C1B H1B1 109.5 4_577 .
N2B C1B H1B2 109.5 . .
C1B C1B H1B2 109.5 4_577 .
H1B1 C1B H1B2 108.0 . .
N1B C2B N2B 111.4(11) . .
N1B C2B C5B 120.7(10) . .
N2B C2B C5B 127.2(11) . .
N2B C3B C4B 104.2(10) . .
N2B C3B H3B 127.9 . .
C4B C3B H3B 127.9 . .
C3B C4B N1B 111.4(10) . .
C3B C4B H4B 124.3 . .
N1B C4B H4B 124.3 . .
N3B C5B C2B 113.7(9) . .
N3B C5B H5B 123.2 . .
C2B C5B H5B 123.2 . .
C7B C6B N3B 111.8(8) . .
C7B C6B C17B 107.3(11) . .
N3B C6B C17B 117.2(9) . .
C7B C6B H6B 106.6 . .
N3B C6B H6B 106.6 . .
C17B C6B H6B 106.6 . .
C8B C7B C6B 119.0(11) . .
C8B C7B C12B 120.0(12) . .
C6B C7B C12B 120.9(10) . .
C9B C8B C7B 119.8(13) . .
C9B C8B H8B 120.1 . .
C7B C8B H8B 120.1 . .
C8B C9B C10B 124.9(13) . .
C8B C9B H9B 117.6 . .
C10B C9B H9B 117.6 . .
C11B C10B C9B 115.4(13) . .
C11B C10B H10B 122.3 . .
C9B C10B H10B 122.3 . .
C10B C11B C16B 122.6(15) . .
C10B C11B C12B 121.6(13) . .
C16B C11B C12B 115.3(11) . .
C13B C12B C7B 121.7(11) . .
C13B C12B C11B 121.2(10) . .
C7B C12B C11B 117.1(11) . .
C14B C13B C12B 119.5(11) . .
C14B C13B H13B 120.3 . .
C12B C13B H13B 120.3 . .
C15B C14B C13B 122.5(13) . .
C15B C14B H14B 118.8 . .
C13B C14B H14B 118.8 . .
C14B C15B C16B 123.8(14) . .
C14B C15B H15B 118.1 . .
C16B C15B H15B 118.1 . .
C11B C16B C15B 117.5(13) . .
C11B C16B H16B 121.3 . .
C15B C16B H16B 121.3 . .
C6B C17B H17D 109.5 . .
C6B C17B H17E 109.5 . .
H17D C17B H17E 109.5 . .
C6B C17B H17F 109.5 . .
H17D C17B H17F 109.5 . .
H17E C17B H17F 109.5 . .
C1X C1C C1C 82(4) 2_675 2_675
C1X C1C C1X 104(4) 2_675 .
C1C C1C C1X 22.2(10) 2_675 .
C1X C1C N2C 66(2) 2_675 .
C1C C1C N2C 104.9(12) 2_675 .
C1X C1C N2C 117.1(16) . .
C1X C1C N2X 51.8(19) 2_675 2_675
C1C C1C N2X 103.1(14) 2_675 2_675
C1X C1C N2X 119.7(15) . 2_675
N2C C1C N2X 14.4(7) . 2_675
C1X C1C H1CA 51.8 2_675 .
C1C C1C H1CA 98.5 2_675 .
C1X C1C H1CA 109.5 . .
N2C C1C H1CA 108.5 . .
N2X C1C H1CA 95.0 2_675 .
C1X C1C H1CB 148.0 2_675 .
C1C C1C H1CB 128.3 2_675 .
C1X C1C H1CB 106.0 . .
N2C C1C H1CB 107.8 . .
N2X C1C H1CB 117.8 2_675 .
H1CA C1C H1CB 107.5 . .
N1X N1C C4X 118(4) 2_675 2_675
N1X N1C C2X 102(3) 2_675 2_675
C4X N1C C2X 132(2) 2_675 2_675
N1X N1C C2C 121(3) 2_675 .
C4X N1C C2C 113(2) 2_675 .
C2X N1C C2C 19.6(7) 2_675 .
N1X N1C C4C 129(4) 2_675 .
C4X N1C C4C 11.0(18) 2_675 .
C2X N1C C4C 123.3(17) 2_675 .
C2C N1C C4C 104.0(15) . .
N1X N1C N2X 138(4) 2_675 2_675
C4X N1C N2X 90.3(17) 2_675 2_675
C2X N1C N2X 41.8(11) 2_675 2_675
C2C N1C N2X 22.8(9) . 2_675
C4C N1C N2X 81.5(12) . 2_675
N1X N1C C3X 152(5) 2_675 2_675
C4X N1C C3X 45.7(13) 2_675 2_675
C2X N1C C3X 86.3(14) 2_675 2_675
C2C N1C C3X 67.4(12) . 2_675
C4C N1C C3X 37.0(9) . 2_675
N2X N1C C3X 44.6(7) 2_675 2_675
N1X N1C Ni1 20(4) 2_675 2_675
C4X N1C Ni1 127.6(17) 2_675 2_675
C2X N1C Ni1 99.2(13) 2_675 2_675
C2C N1C Ni1 118.7(11) . 2_675
C4C N1C Ni1 137.2(11) . 2_675
N2X N1C Ni1 140.9(9) 2_675 2_675
C3X N1C Ni1 170.9(12) 2_675 2_675
C2X C2C N2X 163(5) 2_675 2_675
C2X C2C N2C 169(4) 2_675 .
N2X C2C N2C 10.0(17) 2_675 .
C2X C2C N1C 64(3) 2_675 .
N2X C2C N1C 119(2) 2_675 .
N2C C2C N1C 112.1(13) . .
C2X C2C C5C 56(3) 2_675 .
N2X C2C C5C 121(2) 2_675 .
N2C C2C C5C 128.4(14) . .
N1C C2C C5C 119.4(15) . .
C2X C2C N1X 52(2) 2_675 2_675
N2X C2C N1X 129(2) 2_675 2_675
N2C C2C N1X 123.2(14) . 2_675
N1C C2C N1X 12.5(10) . 2_675
C5C C2C N1X 107.8(14) . 2_675
C2X C2C C5X 40(2) 2_675 2_675
N2X C2C C5X 138(2) 2_675 2_675
N2C C2C C5X 145.2(14) . 2_675
N1C C2C C5X 102.7(13) . 2_675
C5C C2C C5X 16.8(7) . 2_675
N1X C2C C5X 91.3(11) 2_675 2_675
C2X C2C C3X 133(3) 2_675 2_675
N2X C2C C3X 47.7(15) 2_675 2_675
N2C C2C C3X 41.4(9) . 2_675
N1C C2C C3X 71.0(12) . 2_675
C5C C2C C3X 167.3(15) . 2_675
N1X C2C C3X 81.8(11) 2_675 2_675
C5X C2C C3X 171.1(14) 2_675 2_675
C2X C2C C4X 93(3) 2_675 2_675
N2X C2C C4X 88.5(18) 2_675 2_675
N2C C2C C4X 82.2(11) . 2_675
N1C C2C C4X 30.1(11) . 2_675
C5C C2C C4X 148.8(15) . 2_675
N1X C2C C4X 41.1(8) 2_675 2_675
C5X C2C C4X 132.4(13) 2_675 2_675
C3X C2C C4X 40.9(7) 2_675 2_675
N2X N2C C3X 103(3) 2_675 2_675
N2X N2C C2C 17(3) 2_675 .
C3X N2C C2C 94.2(15) 2_675 .
N2X N2C C1X 97(3) 2_675 2_675
C3X N2C C1X 157.9(19) 2_675 2_675
C2C N2C C1X 107.5(14) . 2_675
N2X N2C C3C 120(3) 2_675 .
C3X N2C C3C 16.3(14) 2_675 .
C2C N2C C3C 109.3(13) . .
C1X N2C C3C 143.2(17) 2_675 .
N2X N2C C1C 118(2) 2_675 .
C3X N2C C1C 136.3(17) 2_675 .
C2C N2C C1C 129.5(12) . .
C1X N2C C1C 22.1(11) 2_675 .
C3C N2C C1C 121.1(13) . .
N2X N2C C2X 16(2) 2_675 2_675
C3X N2C C2X 92.8(15) 2_675 2_675
C2C N2C C2X 2.7(10) . 2_675
C1X N2C C2X 108.6(13) 2_675 2_675
C3C N2C C2X 108.2(12) . 2_675
C1C N2C C2X 130.7(11) . 2_675
C3X C3C C4C 50(4) 2_675 .
C3X C3C N2C 57(3) 2_675 .
C4C C3C N2C 101.5(15) . .
C3X C3C C4X 43(3) 2_675 2_675
C4C C3C C4X 7.0(14) . 2_675
N2C C3C C4X 96.0(14) . 2_675
C3X C3C N2X 43(3) 2_675 2_675
C4C C3C N2X 87.2(13) . 2_675
N2C C3C N2X 14.9(7) . 2_675
C4X C3C N2X 81.4(12) 2_675 2_675
C3X C3C H3CA 158.9 2_675 .
C4C C3C H3CA 130.0 . .
N2C C3C H3CA 128.5 . .
C4X C3C H3CA 135.2 2_675 .
N2X C3C H3CA 142.6 2_675 .
C4X C4C C3X 126(7) 2_675 2_675
C4X C4C N1C 41(5) 2_675 .
C3X C4C N1C 98.6(17) 2_675 .
C4X C4C C3C 142(7) 2_675 .
C3X C4C C3C 15.7(14) 2_675 .
N1C C4C C3C 113.0(14) . .
C4X C4C N1X 30(5) 2_675 2_675
C3X C4C N1X 107.3(18) 2_675 2_675
N1C C4C N1X 10.9(9) . 2_675
C3C C4C N1X 122.4(14) . 2_675
C4X C4C H4CA 88.8 2_675 .
C3X C4C H4CA 138.1 2_675 .
N1C C4C H4CA 123.0 . .
C3C C4C H4CA 123.9 . .
N1X C4C H4CA 113.6 2_675 .
C5X C5C C2X 100(2) 2_675 2_675
C5X C5C N3C 3(2) 2_675 .
C2X C5C N3C 97.1(15) 2_675 .
C5X C5C C2C 116(2) 2_675 .
C2X C5C C2C 17.0(8) 2_675 .
N3C C5C C2C 113.8(13) . .
C5X C5C N3X 7(2) 2_675 2_675
C2X C5C N3X 93.0(14) 2_675 2_675
N3C C5C N3X 4.5(7) . 2_675
C2C C5C N3X 109.8(12) . 2_675
C5X C5C H5CA 117.8 2_675 .
C2X C5C H5CA 142.7 2_675 .
N3C C5C H5CA 120.2 . .
C2C C5C H5CA 125.9 . .
N3X C5C H5CA 124.3 2_675 .
N3X N3C C5X 168(3) 2_675 2_675
N3X N3C C5C 166(2) 2_675 .
C5X N3C C5C 2.2(17) 2_675 .
N3X N3C C6C 71.4(17) 2_675 .
C5X N3C C6C 119.4(19) 2_675 .
C5C N3C C6C 121.1(13) . .
N3X N3C C6X 56.0(14) 2_675 2_675
C5X N3C C6X 135.2(19) 2_675 2_675
C5C N3C C6X 137.0(13) . 2_675
C6C N3C C6X 16.2(7) . 2_675
N3X N3C C2X 126.5(18) 2_675 2_675
C5X N3C C2X 42.2(13) 2_675 2_675
C5C N3C C2X 40.3(8) . 2_675
C6C N3C C2X 161.0(14) . 2_675
C6X N3C C2X 177.2(12) 2_675 2_675
N3X N3C Ni1 49.0(14) 2_675 2_675
C5X N3C Ni1 120.0(15) 2_675 2_675
C5C N3C Ni1 118.1(8) . 2_675
C6C N3C Ni1 120.4(12) . 2_675
C6X N3C Ni1 104.8(10) 2_675 2_675
C2X N3C Ni1 77.8(6) 2_675 2_675
C6X C6C C17X 116(2) 2_675 2_675
C6X C6C N3X 90(2) 2_675 2_675
C17X C6C N3X 153.2(18) 2_675 2_675
C6X C6C C7C 45(2) 2_675 .
C17X C6C C7C 97.4(13) 2_675 .
N3X C6C C7C 100.9(10) 2_675 .
C6X C6C N3C 113(2) 2_675 .
C17X C6C N3C 130.0(18) 2_675 .
N3X C6C N3C 23.5(6) 2_675 .
C7C C6C N3C 112.0(10) . .
C6X C6C C17C 137(2) 2_675 .
C17X C6C C17C 20.6(13) 2_675 .
N3X C6C C17C 132.6(14) 2_675 .
C7C C6C C17C 110.0(9) . .
N3C C6C C17C 109.4(13) . .
C6X C6C C7X 34(2) 2_675 2_675
C17X C6C C7X 107.4(14) 2_675 2_675
N3X C6C C7X 93.8(10) 2_675 2_675
C7C C6C C7X 12.6(5) . 2_675
N3C C6C C7X 108.9(11) . 2_675
C17C C6C C7X 121.8(11) . 2_675
C6X C6C C5X 131(2) 2_675 2_675
C17X C6C C5X 111.2(16) 2_675 2_675
N3X C6C C5X 42.3(8) 2_675 2_675
C7C C6C C5X 120.4(11) . 2_675
N3C C6C C5X 18.8(7) . 2_675
C17C C6C C5X 90.6(11) . 2_675
C7X C6C C5X 121.1(11) 2_675 2_675
C6X C6C H6CA 65.2 2_675 .
C17X C6C H6CA 98.4 2_675 .
N3X C6C H6CA 94.4 2_675 .
C7C C6C H6CA 107.8 . .
N3C C6C H6CA 109.0 . .
C17C C6C H6CA 108.5 . .
C7X C6C H6CA 98.2 2_675 .
C5X C6C H6CA 117.6 2_675 .
C7X C7C C6X 114(3) 2_675 2_675
C7X C7C C8C 86(2) 2_675 .
C6X C7C C8C 134.8(15) 2_675 .
C7X C7C C12C 52(2) 2_675 .
C6X C7C C12C 102.7(15) 2_675 .
C8C C7C C12C 120.7(13) . .
C7X C7C C8X 66(2) 2_675 2_675
C6X C7C C8X 138.3(14) 2_675 2_675
C8C C7C C8X 20.8(8) . 2_675
C12C C7C C8X 106.6(12) . 2_675
C7X C7C C6C 132.0(19) 2_675 .
C6X C7C C6C 19.3(11) 2_675 .
C8C C7C C6C 121.3(12) . .
C12C C7C C6C 118.0(12) . .
C8X C7C C6C 132.3(12) 2_675 .
C7X C7C C12X 34.7(17) 2_675 2_675
C6X C7C C12X 108.4(15) 2_675 2_675
C8C C7C C12X 110.0(11) . 2_675
C12C C7C C12X 17.3(8) . 2_675
C8X C7C C12X 92.8(10) 2_675 2_675
C6C C7C C12X 126.5(11) . 2_675
C8X C8C C9C 57(2) 2_675 .
C8X C8C C7C 94(3) 2_675 .
C9C C8C C7C 124.0(13) . .
C8X C8C C7X 71(2) 2_675 2_675
C9C C8C C7X 105.5(13) . 2_675
C7C C8C C7X 23.7(7) . 2_675
C8X C8C C9X 38(2) 2_675 2_675
C9C C8C C9X 19.1(9) . 2_675
C7C C8C C9X 118.2(12) . 2_675
C7X C8C C9X 95.9(12) 2_675 2_675
C8X C8C H8CA 119.9 2_675 .
C9C C8C H8CA 118.1 . .
C7C C8C H8CA 117.9 . .
C7X C8C H8CA 133.7 2_675 .
C9X C8C H8CA 120.3 2_675 .
C9X C9C C8X 95(3) 2_675 2_675
C9X C9C C8C 119(2) 2_675 .
C8X C9C C8C 24.4(10) 2_675 .
C9X C9C C10C 67(2) 2_675 .
C8X C9C C10C 107.8(16) 2_675 .
C8C C9C C10C 117.9(14) . .
C9X C9C C10X 44(2) 2_675 2_675
C8X C9C C10X 105.6(16) 2_675 2_675
C8C C9C C10X 124.0(13) . 2_675
C10C C9C C10X 22.7(8) . 2_675
C9X C9C H9CA 84.8 2_675 .
C8X C9C H9CA 126.1 2_675 .
C8C C9C H9CA 121.2 . .
C10C C9C H9CA 120.9 . .
C10X C9C H9CA 110.6 2_675 .
C10X C10C C9X 83(2) 2_675 2_675
C10X C10C C9C 110(2) 2_675 .
C9X C10C C9C 27.4(11) 2_675 .
C10X C10C C11C 94(2) 2_675 .
C9X C10C C11C 128.8(16) 2_675 .
C9C C10C C11C 123.9(14) . .
C10X C10C C11X 67(2) 2_675 2_675
C9X C10C C11X 123.6(15) 2_675 2_675
C9C C10C C11X 135.0(14) . 2_675
C11C C10C C11X 27.8(9) . 2_675
C10X C10C C8X 106(2) 2_675 2_675
C9X C10C C8X 39.9(9) 2_675 2_675
C9C C10C C8X 31.4(9) . 2_675
C11C C10C C8X 94.4(12) . 2_675
C11X C10C C8X 104.0(12) 2_675 2_675
C10X C10C H10C 61.9 2_675 .
C9X C10C H10C 105.8 2_675 .
C9C C10C H10C 118.3 . .
C11C C10C H10C 117.7 . .
C11X C10C H10C 100.1 2_675 .
C8X C10C H10C 145.5 2_675 .
C11X C11C C12X 98(2) 2_675 2_675
C11X C11C C12C 125(2) 2_675 .
C12X C11C C12C 27.3(11) 2_675 .
C11X C11C C10C 84(2) 2_675 .
C12X C11C C10C 123.4(16) 2_675 .
C12C C11C C10C 117.0(13) . .
C11X C11C C16C 67(2) 2_675 .
C12X C11C C16C 106.8(15) 2_675 .
C12C C11C C16C 117.9(13) . .
C10C C11C C16C 125.1(18) . .
C11X C11C C10X 58.5(17) 2_675 2_675
C12X C11C C10X 119.7(16) 2_675 2_675
C12C C11C C10X 127.3(13) . 2_675
C10C C11C C10X 25.7(9) . 2_675
C16C C11C C10X 110.7(17) . 2_675
C11X C11C C16X 43.6(15) 2_675 2_675
C12X C11C C16X 105.4(15) 2_675 2_675
C12C C11C C16X 126.2(12) . 2_675
C10C C11C C16X 113.0(15) . 2_675
C16C C11C C16X 23.7(10) . 2_675
C10X C11C C16X 92.5(13) 2_675 2_675
C11X C11C C7X 113.4(19) 2_675 2_675
C12X C11C C7X 43.5(10) 2_675 2_675
C12C C11C C7X 35.1(8) . 2_675
C10C C11C C7X 83.8(11) . 2_675
C16C C11C C7X 150.1(14) . 2_675
C10X C11C C7X 92.4(12) 2_675 2_675
C16X C11C C7X 144.8(11) 2_675 2_675
C12X C12C C7X 99(2) 2_675 2_675
C12X C12C C11C 48.7(19) 2_675 .
C7X C12C C11C 102.7(15) 2_675 .
C12X C12C C7C 121(2) 2_675 .
C7X C12C C7C 22.8(7) 2_675 .
C11C C12C C7C 116.4(12) . .
C12X C12C C13C 93(2) 2_675 .
C7X C12C C13C 139.3(18) 2_675 .
C11C C12C C13C 114.0(11) . .
C7C C12C C13C 129.5(15) . .
C12X C12C C13X 69.5(19) 2_675 2_675
C7X C12C C13X 140.3(16) 2_675 2_675
C11C C12C C13X 96.9(12) . 2_675
C7C C12C C13X 143.5(15) . 2_675
C13C C12C C13X 23.7(9) . 2_675
C12X C12C C11X 30.7(16) 2_675 2_675
C7X C12C C11X 99.5(14) 2_675 2_675
C11C C12C C11X 18.3(8) . 2_675
C7C C12C C11X 118.4(12) . 2_675
C13C C12C C11X 109.9(11) . 2_675
C13X C12C C11X 88.6(11) 2_675 2_675
C13X C13C C14C 59(3) 2_675 .
C13X C13C C12C 85(3) 2_675 .
C14C C13C C12C 124.8(15) . .
C13X C13C C12X 61(2) 2_675 2_675
C14C C13C C12X 107.0(13) . 2_675
C12C C13C C12X 23.7(7) . 2_675
C13X C13C C14X 39(2) 2_675 2_675
C14C C13C C14X 20.4(10) . 2_675
C12C C13C C14X 112.9(14) . 2_675
C12X C13C C14X 91.5(12) 2_675 2_675
C13X C13C H13C 130.8 2_675 .
C14C C13C H13C 117.9 . .
C12C C13C H13C 117.3 . .
C12X C13C H13C 132.0 2_675 .
C14X C13C H13C 126.6 2_675 .
C14X C14C C13X 91(3) 2_675 2_675
C14X C14C C15C 51(3) 2_675 .
C13X C14C C15C 103.2(18) 2_675 .
C14X C14C C13C 118(3) 2_675 .
C13X C14C C13C 27.0(12) 2_675 .
C15C C14C C13C 120.2(15) . .
C14X C14C C15X 31(2) 2_675 2_675
C13X C14C C15X 97.3(18) 2_675 2_675
C15C C14C C15X 19.3(10) . 2_675
C13C C14C C15X 120.6(14) . 2_675
C14X C14C H14C 99.9 2_675 .
C13X C14C H14C 132.4 2_675 .
C15C C14C H14C 119.2 . .
C13C C14C H14C 120.6 . .
C15X C14C H14C 115.4 2_675 .
C15X C15C C14X 93(3) 2_675 2_675
C15X C15C C14C 125(3) 2_675 .
C14X C15C C14C 32.8(17) 2_675 .
C15X C15C C16C 79(3) 2_675 .
C14X C15C C16C 123(2) 2_675 .
C14C C15C C16C 120.4(15) . .
C15X C15C C16X 51(2) 2_675 2_675
C14X C15C C16X 116(2) 2_675 2_675
C14C C15C C16X 132.3(14) . 2_675
C16C C15C C16X 28.4(10) . 2_675
C15X C15C C13X 110(2) 2_675 2_675
C14X C15C C13X 42.5(13) 2_675 2_675
C14C C15C C13X 36.0(10) . 2_675
C16C C15C C13X 87.1(14) . 2_675
C16X C15C C13X 96.5(13) 2_675 2_675
C15X C15C H15C 65.9 2_675 .
C14X C15C H15C 107.7 2_675 .
C14C C15C H15C 120.3 . .
C16C C15C H15C 119.3 . .
C16X C15C H15C 101.4 2_675 .
C13X C15C H15C 150.1 2_675 .
C16X C16C C11X 81(2) 2_675 2_675
C16X C16C C15C 99(3) 2_675 .
C11X C16C C15C 131.4(18) 2_675 .
C16X C16C C15X 69(2) 2_675 2_675
C11X C16C C15X 123.3(18) 2_675 2_675
C15C C16C C15X 30.7(13) . 2_675
C16X C16C C11C 110(2) 2_675 .
C11X C16C C11C 29.5(9) 2_675 .
C15C C16C C11C 122.7(16) . .
C15X C16C C11C 134.1(18) 2_675 .
C16X C16C C12X 108(2) 2_675 2_675
C11X C16C C12X 41.8(10) 2_675 2_675
C15C C16C C12X 94.9(13) . 2_675
C15X C16C C12X 104.3(16) 2_675 2_675
C11C C16C C12X 30.2(9) . 2_675
C16X C16C C14X 96(2) 2_675 2_675
C11X C16C C14X 107.4(16) 2_675 2_675
C15C C16C C14X 23.9(10) . 2_675
C15X C16C C14X 36.9(10) 2_675 2_675
C11C C16C C14X 102.6(14) . 2_675
C12X C16C C14X 73.1(10) 2_675 2_675
C16X C16C H16C 58.2 2_675 .
C11X C16C H16C 101.9 2_675 .
C15C C16C H16C 119.5 . .
C15X C16C H16C 100.5 2_675 .
C11C C16C H16C 117.8 . .
C12X C16C H16C 143.5 2_675 .
C14X C16C H16C 137.2 2_675 .
C17X C17C C6C 42.0(19) 2_675 .
C17X C17C H17G 66.8 2_675 .
C6C C17C H17G 108.7 . .
C17X C17C H17H 122.7 2_675 .
C6C C17C H17H 109.8 . .
H17G C17C H17H 109.5 . .
C17X C17C H17I 126.1 2_675 .
C6C C17C H17I 109.9 . .
H17G C17C H17I 109.5 . .
H17H C17C H17I 109.5 . .
C1C C1X N2C 92(3) 2_675 2_675
C1C C1X C1C 75(4) 2_675 .
N2C C1X C1C 110.0(19) 2_675 .
C1C C1X N2X 111(3) 2_675 .
N2C C1X N2X 19.4(7) 2_675 .
C1C C1X N2X 116.6(17) . .
C1C C1X C1X 57(3) 2_675 2_675
N2C C1X C1X 110.8(12) 2_675 2_675
C1C C1X C1X 18.7(10) . 2_675
N2X C1X C1X 123.3(11) . 2_675
C1C C1X H1XA 33.5 2_675 .
N2C C1X H1XA 93.2 2_675 .
C1C C1X H1XA 106.3 . .
N2X C1X H1XA 107.3 . .
C1X C1X H1XA 87.7 2_675 .
C1C C1X H1XB 131.6 2_675 .
N2C C1X H1XB 126.2 2_675 .
C1C C1X H1XB 110.5 . .
N2X C1X H1XB 108.1 . .
C1X C1X H1XB 118.9 2_675 .
H1XA C1X H1XB 107.6 . .
N1C N1X C4X 47(3) 2_675 .
N1C N1X C2X 62(3) 2_675 .
C4X N1X C2X 103.9(14) . .
N1C N1X C2C 47(3) 2_675 2_675
C4X N1X C2C 88.6(13) . 2_675
C2X N1X C2C 15.3(6) . 2_675
N1C N1X C4C 40(3) 2_675 2_675
C4X N1X C4C 6.9(14) . 2_675
C2X N1X C4C 98.0(13) . 2_675
C2C N1X C4C 82.6(11) 2_675 2_675
N1C N1X Ni1 156(5) 2_675 .
C4X N1X Ni1 142.1(11) . .
C2X N1X Ni1 113.7(10) . .
C2C N1X Ni1 128.6(11) 2_675 .
C4C N1X Ni1 147.1(10) 2_675 .
C2C C2X N1C 96(3) 2_675 2_675
C2C C2X N2X 11(3) 2_675 .
N1C C2X N2X 98.7(15) 2_675 .
C2C C2X C5C 107(3) 2_675 2_675
N1C C2X C5C 155(2) 2_675 2_675
N2X C2X C5C 105.9(16) . 2_675
C2C C2X N1X 112(3) 2_675 .
N1C C2X N1X 16.7(11) 2_675 .
N2X C2X N1X 113.9(13) . .
C5C C2X N1X 140.0(18) 2_675 .
C2C C2X C5X 129(3) 2_675 .
N1C C2X C5X 132.6(18) 2_675 .
N2X C2X C5X 128.6(13) . .
C5C C2X C5X 22.6(8) 2_675 .
N1X C2X C5X 117.5(14) . .
C2C C2X N2C 8(3) 2_675 2_675
N1C C2X N2C 93.7(13) 2_675 2_675
N2X C2X N2C 6.2(10) . 2_675
C5C C2X N2C 110.7(15) 2_675 2_675
N1X C2X N2C 109.3(11) . 2_675
C5X C2X N2C 133.2(13) . 2_675
C2C C2X N3C 149(3) 2_675 2_675
N1C C2X N3C 112.8(15) 2_675 2_675
N2X C2X N3C 148.5(11) . 2_675
C5C C2X N3C 42.6(10) 2_675 2_675
N1X C2X N3C 97.5(12) . 2_675
C5X C2X N3C 19.9(8) . 2_675
N2C C2X N3C 153.1(11) 2_675 2_675
N2C N2X C2C 153(4) 2_675 2_675
N2C N2X C2X 158(3) 2_675 .
C2C N2X C2X 6.1(17) 2_675 .
N2C N2X C3X 56(2) 2_675 .
C2C N2X C3X 107(2) 2_675 .
C2X N2X C3X 107.8(12) . .
N2C N2X C1X 64(2) 2_675 .
C2C N2X C1X 131(2) 2_675 .
C2X N2X C1X 131.8(13) . .
C3X N2X C1X 119.9(14) . .
N2C N2X C3C 45(2) 2_675 2_675
C2C N2X C3C 116(2) 2_675 2_675
C2X N2X C3C 117.8(12) . 2_675
C3X N2X C3C 11.1(12) . 2_675
C1X N2X C3C 109.3(14) . 2_675
N2C N2X C1C 47(2) 2_675 2_675
C2C N2X C1C 147(2) 2_675 2_675
C2X N2X C1C 148.6(13) . 2_675
C3X N2X C1C 102.9(13) . 2_675
C1X N2X C1C 17.0(10) . 2_675
C3C N2X C1C 92.3(10) 2_675 2_675
N2C N2X N1C 122(3) 2_675 2_675
C2C N2X N1C 38.6(14) 2_675 2_675
C2X N2X N1C 39.5(8) . 2_675
C3X N2X N1C 68.4(11) . 2_675
C1X N2X N1C 167.6(15) . 2_675
C3C N2X N1C 78.3(10) 2_675 2_675
C1C N2X N1C 167.0(14) 2_675 2_675
C3C C3X C4C 114(4) 2_675 2_675
C3C C3X N2C 106(4) 2_675 2_675
C4C C3X N2C 129(2) 2_675 2_675
C3C C3X C4X 125(4) 2_675 .
C4C C3X C4X 11.0(17) 2_675 .
N2C C3X C4X 121.3(19) 2_675 .
C3C C3X N2X 126(4) 2_675 .
C4C C3X N2X 111(2) 2_675 .
N2C C3X N2X 20.0(8) 2_675 .
C4X C3X N2X 102.4(15) . .
C3C C3X C2C 146(6) 2_675 2_675
C4C C3X C2C 85.7(17) 2_675 2_675
N2C C3X C2C 44.4(10) 2_675 2_675
C4X C3X C2C 77.1(13) . 2_675
N2X C3X C2C 25.3(8) . 2_675
C3C C3X N1C 152(7) 2_675 2_675
C4C C3X N1C 44.4(12) 2_675 2_675
N2C C3X N1C 85.9(14) 2_675 2_675
C4X C3X N1C 35.5(10) . 2_675
N2X C3X N1C 67.0(11) . 2_675
C2C C3X N1C 41.7(7) 2_675 2_675
C3C C3X H3XA 20.4 2_675 .
C4C C3X H3XA 119.9 2_675 .
N2C C3X H3XA 109.3 2_675 .
C4X C3X H3XA 129.0 . .
N2X C3X H3XA 128.6 . .
C2C C3X H3XA 153.7 2_675 .
N1C C3X H3XA 164.2 2_675 .
C4C C4X N1C 128(7) 2_675 2_675
C4C C4X N1X 143(6) 2_675 .
N1C C4X N1X 15.0(12) 2_675 .
C4C C4X C3X 43(5) 2_675 .
N1C C4X C3X 98.8(19) 2_675 .
N1X C4X C3X 111.8(15) . .
C4C C4X C3C 31(5) 2_675 2_675
N1C C4X C3C 109(2) 2_675 2_675
N1X C4X C3C 122.6(15) . 2_675
C3X C4X C3C 11.7(11) . 2_675
C4C C4X C2C 97(5) 2_675 2_675
N1C C4X C2C 36.9(12) 2_675 2_675
N1X C4X C2C 50.3(9) . 2_675
C3X C4X C2C 62.0(12) . 2_675
C3C C4X C2C 72.4(12) 2_675 2_675
C4C C4X H4XA 87.0 2_675 .
N1C C4X H4XA 136.2 2_675 .
N1X C4X H4XA 123.8 . .
C3X C4X H4XA 124.4 . .
C3C C4X H4XA 113.5 2_675 .
C2C C4X H4XA 171.6 2_675 .
C5C C5X N3C 175(4) 2_675 2_675
C5C C5X N3X 170(3) 2_675 .
N3C C5X N3X 5.4(13) 2_675 .
C5C C5X C2X 58(2) 2_675 .
N3C C5X C2X 117.9(18) 2_675 .
N3X C5X C2X 112.8(12) . .
C5C C5X C2C 47.2(17) 2_675 2_675
N3C C5X C2C 128.7(19) 2_675 2_675
N3X C5X C2C 123.8(12) . 2_675
C2X C5X C2C 11.2(7) . 2_675
C5C C5X C6C 142(2) 2_675 2_675
N3C C5X C6C 41.8(14) 2_675 2_675
N3X C5X C6C 46.7(9) . 2_675
C2X C5X C6C 159.2(14) . 2_675
C2C C5X C6C 170.3(14) 2_675 2_675
C5C C5X H5XA 67.5 2_675 .
N3C C5X H5XA 116.9 2_675 .
N3X C5X H5XA 122.0 . .
C2X C5X H5XA 125.1 . .
C2C C5X H5XA 114.1 2_675 .
C6C C5X H5XA 75.5 2_675 .
N3C N3X C5X 6.5(15) 2_675 .
N3C N3X C6C 85.1(18) 2_675 2_675
C5X N3X C6C 91.0(12) . 2_675
N3C N3X C6X 105.0(17) 2_675 .
C5X N3X C6X 111.2(11) . .
C6C N3X C6X 20.7(7) 2_675 .
N3C N3X C5C 9.6(14) 2_675 2_675
C5X N3X C5C 3.1(8) . 2_675
C6C N3X C5C 93.7(11) 2_675 2_675
C6X N3X C5C 114.0(11) . 2_675
N3C N3X Ni1 117.5(16) 2_675 .
C5X N3X Ni1 111.6(8) . .
C6C N3X Ni1 157.4(13) 2_675 .
C6X N3X Ni1 137.1(11) . .
C5C N3X Ni1 108.8(7) 2_675 .
C6C C6X C7C 116(3) 2_675 2_675
C6C C6X C7X 135(3) 2_675 .
C7C C6X C7X 20.2(8) 2_675 .
C6C C6X C17X 45(2) 2_675 .
C7C C6X C17X 97.1(14) 2_675 .
C7X C6X C17X 115.3(11) . .
C6C C6X N3X 69(2) 2_675 .
C7C C6X N3X 112.1(14) 2_675 .
C7X C6X N3X 109.0(10) . .
C17X C6X N3X 113.7(13) . .
C6C C6X N3C 50.7(18) 2_675 2_675
C7C C6X N3C 112.4(15) 2_675 2_675
C7X C6X N3C 116.3(10) . 2_675
C17X C6X N3C 95.2(12) . 2_675
N3X C6X N3C 19.0(6) . 2_675
C6C C6X H6XA 117.5 2_675 .
C7C C6X H6XA 121.9 2_675 .
C7X C6X H6XA 106.4 . .
C17X C6X H6XA 104.8 . .
N3X C6X H6XA 106.9 . .
N3C C6X H6XA 118.1 2_675 .
C7C C7X C12C 105(2) 2_675 2_675
C7C C7X C8X 91(2) 2_675 .
C12C C7X C8X 135.6(15) 2_675 .
C7C C7X C12X 132(2) 2_675 .
C12C C7X C12X 26.7(10) 2_675 .
C8X C7X C12X 122.5(12) . .
C7C C7X C8C 70(2) 2_675 2_675
C12C C7X C8C 136.4(15) 2_675 2_675
C8X C7X C8C 21.6(8) . 2_675
C12X C7X C8C 135.6(13) . 2_675
C7C C7X C6X 46(2) 2_675 .
C12C C7X C6X 98.8(13) 2_675 .
C8X C7X C6X 121.0(11) . .
C12X C7X C6X 116.5(11) . .
C8C C7X C6X 105.2(12) 2_675 .
C7C C7X C6C 35.3(15) 2_675 2_675
C12C C7X C6C 105.6(14) 2_675 2_675
C8X C7X C6C 111.0(11) . 2_675
C12X C7X C6C 126.2(11) . 2_675
C8C C7X C6C 94.0(10) 2_675 2_675
C6X C7X C6C 11.7(8) . 2_675
C7C C7X C11C 127.6(17) 2_675 2_675
C12C C7X C11C 42.1(10) 2_675 2_675
C8X C7X C11C 95.4(11) . 2_675
C12X C7X C11C 30.9(8) . 2_675
C8C C7X C11C 105.0(11) 2_675 2_675
C6X C7X C11C 140.9(11) . 2_675
C6C C7X C11C 145.9(10) 2_675 2_675
C8C C8X C9C 99(3) 2_675 2_675
C8C C8X C9X 127(3) 2_675 .
C9C C8X C9X 28.8(12) 2_675 .
C8C C8X C7X 87(3) 2_675 .
C9C C8X C7X 123.9(16) 2_675 .
C9X C8X C7X 121.0(13) . .
C8C C8X C7C 65(2) 2_675 2_675
C9C C8X C7C 128.0(16) 2_675 2_675
C9X C8X C7C 137.7(13) . 2_675
C7X C8X C7C 22.8(7) . 2_675
C8C C8X C10C 115(3) 2_675 2_675
C9C C8X C10C 40.8(10) 2_675 2_675
C9X C8X C10C 38.3(9) . 2_675
C7X C8X C10C 86.4(11) . 2_675
C7C C8X C10C 99.6(12) 2_675 2_675
C8C C8X H8XA 55.6 2_675 .
C9C C8X H8XA 108.9 2_675 .
C9X C8X H8XA 119.5 . .
C7X C8X H8XA 119.5 . .
C7C C8X H8XA 100.6 2_675 .
C10C C8X H8XA 149.4 2_675 .
C9C C9X C10C 86(2) 2_675 2_675
C9C C9X C8X 56(2) 2_675 .
C10C C9X C8X 101.8(14) 2_675 .
C9C C9X C10X 117(3) 2_675 .
C10C C9X C10X 31.4(10) 2_675 .
C8X C9X C10X 118.2(14) . .
C9C C9X C8C 41.8(18) 2_675 2_675
C10C C9X C8C 100.0(14) 2_675 2_675
C8X C9X C8C 14.7(7) . 2_675
C10X C9X C8C 123.0(13) . 2_675
C9C C9X H9XA 96.0 2_675 .
C10C C9X H9XA 130.0 2_675 .
C8X C9X H9XA 120.6 . .
C10X C9X H9XA 121.2 . .
C8C C9X H9XA 114.2 2_675 .
C10C C10X C9X 66(2) 2_675 .
C10C C10X C11X 86(2) 2_675 .
C9X C10X C11X 124.7(15) . .
C10C C10X C11C 60.1(19) 2_675 2_675
C9X C10X C11C 106.7(14) . 2_675
C11X C10X C11C 25.7(8) . 2_675
C10C C10X C9C 47.0(18) 2_675 2_675
C9X C10X C9C 18.7(9) . 2_675
C11X C10X C9C 115.5(13) . 2_675
C11C C10X C9C 93.2(12) 2_675 2_675
C10C C10X H10D 122.5 2_675 .
C9X C10X H10D 118.1 . .
C11X C10X H10D 117.2 . .
C11C C10X H10D 131.3 2_675 .
C9C C10X H10D 124.5 2_675 .
C11C C11X C16C 83(2) 2_675 2_675
C11C C11X C12X 50.8(18) 2_675 .
C16C C11X C12X 97.1(15) 2_675 .
C11C C11X C10X 96(2) 2_675 .
C16C C11X C10X 135.1(18) 2_675 .
C12X C11X C10X 116.8(13) . .
C11C C11X C16X 116(2) 2_675 .
C16C C11X C16X 33.3(10) 2_675 .
C12X C11X C16X 116.9(12) . .
C10X C11X C16X 126.3(17) . .
C11C C11X C10C 68.2(18) 2_675 2_675
C16C C11X C10C 124.9(16) 2_675 2_675
C12X C11X C10C 99.0(12) . 2_675
C10X C11X C10C 27.7(9) . 2_675
C16X C11X C10C 136.9(15) . 2_675
C11C C11X C12C 37.0(15) 2_675 2_675
C16C C11X C12C 95.7(15) 2_675 2_675
C12X C11X C12C 14.1(8) . 2_675
C10X C11X C12C 110.1(11) . 2_675
C16X C11X C12C 121.7(13) . 2_675
C10C C11X C12C 88.4(10) 2_675 2_675
C12C C12X C11C 104(2) 2_675 2_675
C12C C12X C11X 135(2) 2_675 .
C11C C12X C11X 31.4(12) 2_675 .
C12C C12X C13X 85(2) 2_675 .
C11C C12X C13X 120.2(15) 2_675 .
C11X C12X C13X 117.7(11) . .
C12C C12X C7X 54.6(17) 2_675 .
C11C C12X C7X 105.6(14) 2_675 .
C11X C12X C7X 116.8(11) . .
C13X C12X C7X 125.6(14) . .
C12C C12X C13C 63.2(19) 2_675 2_675
C11C C12X C13C 122.6(16) 2_675 2_675
C11X C12X C13C 132.9(12) . 2_675
C13X C12X C13C 22.1(10) . 2_675
C7X C12X C13C 107.7(13) . 2_675
C12C C12X C7C 41.3(15) 2_675 2_675
C11C C12X C7C 106.4(15) 2_675 2_675
C11X C12X C7C 124.2(11) . 2_675
C13X C12X C7C 116.7(14) . 2_675
C7X C12X C7C 13.3(6) . 2_675
C13C C12X C7C 97.0(11) 2_675 2_675
C12C C12X C16C 120(2) 2_675 2_675
C11C C12X C16C 43.0(9) 2_675 2_675
C11X C12X C16C 41.1(10) . 2_675
C13X C12X C16C 80.6(13) . 2_675
C7X C12X C16C 148.4(12) . 2_675
C13C C12X C16C 92.1(12) 2_675 2_675
C7C C12X C16C 145.8(11) 2_675 2_675
C13C C13X C14C 94(3) 2_675 2_675
C13C C13X C14X 125(3) 2_675 .
C14C C13X C14X 31.0(14) 2_675 .
C13C C13X C12X 97(3) 2_675 .
C14C C13X C12X 135(2) 2_675 .
C14X C13X C12X 122.0(15) . .
C13C C13X C12C 71(2) 2_675 2_675
C14C C13X C12C 134.9(19) 2_675 2_675
C14X C13X C12C 139.0(16) . 2_675
C12X C13X C12C 25.2(8) . 2_675
C13C C13X C15C 120(3) 2_675 2_675
C14C C13X C15C 40.8(12) 2_675 2_675
C14X C13X C15C 29.8(11) . 2_675
C12X C13X C15C 97.4(14) . 2_675
C12C C13X C15C 109.8(15) 2_675 2_675
C13C C13X H13D 43.6 2_675 .
C14C C13X H13D 99.1 2_675 .
C14X C13X H13D 119.5 . .
C12X C13X H13D 118.5 . .
C12C C13X H13D 98.1 2_675 .
C15C C13X H13D 139.7 2_675 .
C14C C14X C15C 97(3) 2_675 2_675
C14C C14X C15X 132(3) 2_675 .
C15C C14X C15X 35.4(16) 2_675 .
C14C C14X C13X 58(2) 2_675 .
C15C C14X C13X 107.8(19) 2_675 .
C15X C14X C13X 119.7(15) . .
C14C C14X C13C 42.1(19) 2_675 2_675
C15C C14X C13C 107(2) 2_675 2_675
C15X C14X C13C 128.2(14) . 2_675
C13X C14X C13C 16.3(9) . 2_675
C14C C14X C16C 99(3) 2_675 2_675
C15C C14X C16C 33.2(13) 2_675 2_675
C15X C14X C16C 42.1(10) . 2_675
C13X C14X C16C 80.8(13) . 2_675
C13C C14X C16C 86.4(12) 2_675 2_675
C14C C14X H14D 81.6 2_675 .
C15C C14X H14D 120.2 2_675 .
C15X C14X H14D 119.9 . .
C13X C14X H14D 120.4 . .
C13C C14X H14D 110.0 2_675 .
C16C C14X H14D 153.4 2_675 .
C15C C15X C14X 52(3) 2_675 .
C15C C15X C16X 104(3) 2_675 .
C14X C15X C16X 123.7(15) . .
C15C C15X C16C 70(2) 2_675 2_675
C14X C15X C16C 100.9(15) . 2_675
C16X C15X C16C 34.0(11) . 2_675
C15C C15X C14C 35(2) 2_675 2_675
C14X C15X C14C 16.7(10) . 2_675
C16X C15X C14C 118.0(14) . 2_675
C16C C15X C14C 89.4(14) 2_675 2_675
C15C C15X H15D 113.9 2_675 .
C14X C15X H15D 118.4 . .
C16X C15X H15D 117.9 . .
C16C C15X H15D 132.6 2_675 .
C14C C15X H15D 121.5 2_675 .
C16C C16X C15X 77(2) 2_675 .
C16C C16X C11X 65.9(19) 2_675 .
C15X C16X C11X 120.0(15) . .
C16C C16X C15C 52(2) 2_675 2_675
C15X C16X C15C 25.1(10) . 2_675
C11X C16X C15C 102.8(13) . 2_675
C16C C16X C11C 46.0(16) 2_675 2_675
C15X C16X C11C 107.9(13) . 2_675
C11X C16X C11C 19.9(8) . 2_675
C15C C16X C11C 86.7(11) 2_675 2_675
C16C C16X H16D 129.1 2_675 .
C15X C16X H16D 120.8 . .
C11X C16X H16D 119.2 . .
C15C C16X H16D 134.1 2_675 .
C11C C16X H16D 128.7 2_675 .
C17C C17X C6C 117(3) 2_675 2_675
C17C C17X C6X 136(3) 2_675 .
C6C C17X C6X 18.9(8) 2_675 .
C17C C17X H17J 114.2 2_675 .
C6C C17X H17J 128.3 2_675 .
C6X C17X H17J 109.4 . .
C17C C17X H17K 52.7 2_675 .
C6C C17X H17K 98.9 2_675 .
C6X C17X H17K 107.8 . .
H17J C17X H17K 109.5 . .
C17C C17X H17L 58.3 2_675 .
C6C C17X H17L 99.9 2_675 .
C6X C17X H17L 111.1 . .
H17J C17X H17L 109.5 . .
H17K C17X H17L 109.5 . .
C2A N1A C4A 100.1(7) . .
C2A N1A Ni1 115.4(5) . .
C4A N1A Ni1 144.2(7) . .
C3A N2A C1A 125.4(9) . .
C3A N2A C2A 104.4(9) . .
C1A N2A C2A 129.8(9) . .
C5A N3A C6A 122.7(8) . .
C5A N3A Ni1 115.2(6) . .
C6A N3A Ni1 121.9(6) . .
C2B N1B C4B 104.4(9) . .
C2B N1B Ni1 114.7(8) . .
C4B N1B Ni1 140.8(7) . .
C3B N2B C2B 108.5(10) . .
C3B N2B C1B 123.4(10) . .
C2B N2B C1B 128.0(11) . .
C5B N3B C6B 117.3(8) . .
C5B N3B Ni1 112.0(7) . .
C6B N3B Ni1 130.7(6) . .
N1X Ni1 N1A 90.2(4) . .
N1X Ni1 N3X 84.2(6) . .
N1A Ni1 N3X 173.0(5) . .
N1X Ni1 N1B 93.3(6) . .
N1A Ni1 N1B 88.7(3) . .
N3X Ni1 N1B 95.8(5) . .
N1X Ni1 N3B 170.2(6) . .
N1A Ni1 N3B 95.0(3) . .
N3X Ni1 N3B 91.1(5) . .
N1B Ni1 N3B 78.6(4) . .
N1X Ni1 N3A 91.4(6) . .
N1A Ni1 N3A 78.5(3) . .
N3X Ni1 N3A 97.4(5) . .
N1B Ni1 N3A 166.4(3) . .
N3B Ni1 N3A 97.8(3) . .
N1X Ni1 N1C 4.1(9) . 2_675
N1A Ni1 N1C 91.4(4) . 2_675
N3X Ni1 N1C 83.3(6) . 2_675
N1B Ni1 N1C 89.4(6) . 2_675
N3B Ni1 N1C 166.2(5) . 2_675
N3A Ni1 N1C 95.4(5) . 2_675
N1X Ni1 N3C 70.9(5) . 2_675
N1A Ni1 N3C 160.9(5) . 2_675
N3X Ni1 N3C 13.5(4) . 2_675
N1B Ni1 N3C 94.6(4) . 2_675
N3B Ni1 N3C 104.1(4) . 2_675
N3A Ni1 N3C 99.0(4) . 2_675
N1C Ni1 N3C 69.9(5) 2_675 2_675

loop_
_geom_bond_atom_site_label_1
_geom_bond_atom_site_label_2
_geom_bond_distance
_geom_bond_site_symmetry_2
B1A F1A 1.381(6) 2_675
B1A F1A 1.381(6) 4_575
B1A F1A 1.381(6) 3_655
B1A F1A 1.381(6) .
B1B F2B 1.324(13) .
B1B F3B 1.420(13) .
B1B F4B 1.421(13) .
B1B F1B 1.481(13) .
C1A N2A 1.383(13) .
C1A C1A 1.512(18) 3_657
C1A H1A1 0.9900 .
C1A H1A2 0.9900 .
C2A N2A 1.405(12) .
C2A N1A 1.421(13) .
C2A C5A 1.444(14) .
C3A N2A 1.351(12) .
C3A C4A 1.382(14) .
C3A H3A 0.9500 .
C4A N1A 1.441(10) .
C4A H4A 0.9500 .
C5A N3A 1.314(11) .
C5A H5A 0.9500 .
C6A C7A 1.461(13) .
C6A N3A 1.524(10) .
C6A C17A 1.621(13) .
C6A H6A 1.0000 .
C7A C8A 1.339(12) .
C7A C12A 1.478(13) .
C8A C9A 1.349(13) .
C8A H8A 0.9500 .
C9A C10A 1.353(14) .
C9A H9A 0.9500 .
C10A C11A 1.519(17) .
C10A H10A 0.9500 .
C11A C12A 1.425(15) .
C11A C16A 1.431(15) .
C12A C13A 1.401(13) .
C13A C14A 1.432(13) .
C13A H13A 0.9500 .
C14A C15A 1.381(16) .
C14A H14A 0.9500 .
C15A C16A 1.332(16) .
C15A H15A 0.9500 .
C16A H16A 0.9500 .
C17A H17A 0.9800 .
C17A H17B 0.9800 .
C17A H17C 0.9800 .
C1B N2B 1.497(13) .
C1B C1B 1.50(2) 4_577
C1B H1B1 0.9900 .
C1B H1B2 0.9900 .
C2B N1B 1.310(12) .
C2B N2B 1.376(13) .
C2B C5B 1.407(15) .
C3B N2B 1.364(14) .
C3B C4B 1.374(13) .
C3B H3B 0.9500 .
C4B N1B 1.396(13) .
C4B H4B 0.9500 .
C5B N3B 1.365(12) .
C5B H5B 0.9500 .
C6B C7B 1.453(15) .
C6B N3B 1.489(13) .
C6B C17B 1.491(15) .
C6B H6B 1.0000 .
C7B C8B 1.391(14) .
C7B C12B 1.484(14) .
C8B C9B 1.361(19) .
C8B H8B 0.9500 .
C9B C10B 1.48(2) .
C9B H9B 0.9500 .
C10B C11B 1.382(15) .
C10B H10B 0.9500 .
C11B C16B 1.414(16) .
C11B C12B 1.493(17) .
C12B C13B 1.420(13) .
C13B C14B 1.339(16) .
C13B H13B 0.9500 .
C14B C15B 1.286(18) .
C14B H14B 0.9500 .
C15B C16B 1.479(17) .
C15B H15B 0.9500 .
C16B H16B 0.9500 .
C17B H17D 0.9800 .
C17B H17E 0.9800 .
C17B H17F 0.9800 .
C1C C1X 0.56(2) 2_675
C1C C1C 1.43(4) 2_675
C1C C1X 1.46(2) .
C1C N2C 1.480(15) .
C1C N2X 1.77(2) 2_675
C1C H1CA 0.9601 .
C1C H1CB 0.9600 .
N1C N1X 0.39(2) 2_675
N1C C4X 1.10(2) 2_675
N1C C2X 1.193(19) 2_675
N1C C2C 1.317(15) .
N1C C4C 1.325(17) .
N1C N2X 1.85(2) 2_675
N1C C3X 1.87(3) 2_675
N1C Ni1 2.244(18) 2_675
C2C C2X 0.445(15) 2_675
C2C N2X 0.82(2) 2_675
C2C N2C 1.284(19) .
C2C C5C 1.454(17) .
C2C N1X 1.55(2) 2_675
C2C C5X 1.78(2) 2_675
C2C C3X 1.83(3) 2_675
C2C C4X 2.02(3) 2_675
N2C N2X 0.499(15) 2_675
N2C C3X 1.21(2) 2_675
N2C C1X 1.35(2) 2_675
N2C C3C 1.383(16) .
N2C C2X 1.72(2) 2_675
C3C C3X 0.40(3) 2_675
C3C C4C 1.359(18) .
C3C C4X 1.62(3) 2_675
C3C N2X 1.69(2) 2_675
C3C H3CA 0.9599 .
C4C C4X 0.32(3) 2_675
C4C C3X 1.14(3) 2_675
C4C N1X 1.60(3) 2_675
C4C H4CA 0.9600 .
C5C C5X 0.571(15) 2_675
C5C C2X 1.26(2) 2_675
C5C N3C 1.31(2) .
C5C N3X 1.92(2) 2_675
C5C H5CA 0.9598 .
N3C N3X 0.616(15) 2_675
N3C C5X 0.74(2) 2_675
N3C C6C 1.540(15) .
N3C C6X 1.83(2) 2_675
N3C C2X 1.93(2) 2_675
N3C Ni1 2.347(15) 2_675
C6C C6X 0.555(18) 2_675
C6C C17X 1.211(19) 2_675
C6C N3X 1.465(18) 2_675
C6C C7C 1.513(14) .
C6C C17C 1.608(15) .
C6C C7X 1.942(19) 2_675
C6C C5X 2.01(2) 2_675
C6C H6CA 0.9598 .
C7C C7X 0.571(15) 2_675
C7C C6X 1.19(2) 2_675
C7C C8C 1.333(14) .
C7C C12C 1.422(14) .
C7C C8X 1.47(2) 2_675
C7C C12X 1.838(19) 2_675
C8C C8X 0.523(19) 2_675
C8C C9C 1.253(16) .
C8C C7X 1.42(2) 2_675
C8C C9X 1.64(3) 2_675
C8C H8CA 0.9600 .
C9C C9X 0.62(2) 2_675
C9C C8X 1.06(2) 2_675
C9C C10C 1.333(14) .
C9C C10X 1.71(3) 2_675
C9C H9CA 0.9599 .
C10C C10X 0.70(2) 2_675
C10C C9X 1.23(2) 2_675
C10C C11C 1.406(14) .
C10C C11X 1.51(2) 2_675
C10C C8X 1.94(2) 2_675
C10C H10C 0.9601 .
C11C C11X 0.71(2) 2_675
C11C C12X 1.05(3) 2_675
C11C C12C 1.35(2) .
C11C C16C 1.422(15) .
C11C C10X 1.62(3) 2_675
C11C C16X 1.85(2) 2_675
C11C C7X 1.97(2) 2_675
C12C C12X 0.640(18) 2_675
C12C C7X 1.16(2) 2_675
C12C C13C 1.423(14) .
C12C C13X 1.50(2) 2_675
C12C C11X 1.85(3) 2_675
C13C C13X 0.60(2) 2_675
C13C C14C 1.324(15) .
C13C C12X 1.59(3) 2_675
C13C C14X 1.75(3) 2_675
C13C H13C 0.9599 .
C14C C14X 0.69(3) 2_675
C14C C13X 1.14(3) 2_675
C14C C15C 1.262(18) .
C14C C15X 1.78(3) 2_675
C14C H14C 0.9599 .
C15C C15X 0.72(3) 2_675
C15C C14X 0.98(3) 2_675
C15C C16C 1.325(16) .
C15C C16X 1.65(3) 2_675
C15C C13X 1.88(3) 2_675
C15C H15C 0.9600 .
C16C C16X 0.80(2) 2_675
C16C C11X 1.32(3) 2_675
C16C C15X 1.39(3) 2_675
C16C C12X 1.99(2) 2_675
C16C C14X 2.03(3) 2_675
C16C H16C 0.9600 .
C17C C17X 0.64(2) 2_675
C17C H17G 0.9601 .
C17C H17H 0.9600 .
C17C H17I 0.9601 .
C1X C1C 0.56(2) 2_675
C1X N2C 1.35(2) 2_675
C1X N2X 1.493(15) .
C1X C1X 1.69(4) 2_675
C1X H1XA 0.9600 .
C1X H1XB 0.9601 .
N1X N1C 0.39(2) 2_675
N1X C4X 1.330(17) .
N1X C2X 1.329(14) .
N1X C2C 1.55(2) 2_675
N1X C4C 1.60(3) 2_675
N1X Ni1 1.882(17) .
C2X C2C 0.445(15) 2_675
C2X N1C 1.193(19) 2_675
C2X N2X 1.250(19) .
C2X C5C 1.26(2) 2_675
C2X C5X 1.465(17) .
C2X N2C 1.72(2) 2_675
C2X N3C 1.93(2) 2_675
N2X N2C 0.499(15) 2_675
N2X C2C 0.82(2) 2_675
N2X C3X 1.415(17) .
N2X C3C 1.69(2) 2_675
N2X C1C 1.77(2) 2_675
N2X N1C 1.85(2) 2_675
C3X C3C 0.40(3) 2_675
C3X C4C 1.14(3) 2_675
C3X N2C 1.21(2) 2_675
C3X C4X 1.358(19) .
C3X C2C 1.83(3) 2_675
C3X N1C 1.87(3) 2_675
C3X H3XA 0.9601 .
C4X C4C 0.32(3) 2_675
C4X N1C 1.10(2) 2_675
C4X C3C 1.62(3) 2_675
C4X C2C 2.02(3) 2_675
C4X H4XA 0.9599 .
C5X C5C 0.571(15) 2_675
C5X N3C 0.744(19) 2_675
C5X N3X 1.35(2) .
C5X C2C 1.78(2) 2_675
C5X C6C 2.01(2) 2_675
C5X H5XA 0.9599 .
N3X N3C 0.616(15) 2_675
N3X C6C 1.465(18) 2_675
N3X C6X 1.571(14) .
N3X C5C 1.92(2) 2_675
N3X Ni1 1.998(12) .
C6X C6C 0.555(18) 2_675
C6X C7C 1.19(2) 2_675
C6X C7X 1.511(14) .
C6X C17X 1.540(15) .
C6X N3C 1.83(2) 2_675
C6X H6XA 0.9601 .
C7X C7C 0.571(15) 2_675
C7X C12C 1.160(19) 2_675
C7X C8X 1.342(14) .
C7X C12X 1.407(13) .
C7X C8C 1.42(2) 2_675
C7X C6C 1.942(19) 2_675
C7X C11C 1.97(2) 2_675
C8X C8C 0.523(19) 2_675
C8X C9C 1.06(2) 2_675
C8X C9X 1.274(16) .
C8X C7C 1.47(2) 2_675
C8X C10C 1.94(2) 2_675
C8X H8XA 0.9600 .
C9X C9C 0.62(2) 2_675
C9X C10C 1.23(2) 2_675
C9X C10X 1.339(15) .
C9X C8C 1.64(3) 2_675
C9X H9XA 0.9599 .
C10X C10C 0.70(2) 2_675
C10X C11X 1.387(15) .
C10X C11C 1.62(3) 2_675
C10X C9C 1.71(3) 2_675
C10X H10D 0.9601 .
C11X C11C 0.71(2) 2_675
C11X C16C 1.32(3) 2_675
C11X C12X 1.34(2) .
C11X C16X 1.429(15) .
C11X C10C 1.51(2) 2_675
C11X C12C 1.85(3) 2_675
C12X C12C 0.640(18) 2_675
C12X C11C 1.05(3) 2_675
C12X C13X 1.406(14) .
C12X C13C 1.59(3) 2_675
C12X C7C 1.838(19) 2_675
C12X C16C 1.99(2) 2_675
C13X C13C 0.60(2) 2_675
C13X C14C 1.14(3) 2_675
C13X C14X 1.334(15) .
C13X C12C 1.50(2) 2_675
C13X C15C 1.88(3) 2_675
C13X H13D 0.9599 .
C14X C14C 0.69(3) 2_675
C14X C15C 0.98(3) 2_675
C14X C15X 1.244(18) .
C14X C13C 1.75(3) 2_675
C14X C16C 2.03(3) 2_675
C14X H14D 0.9601 .
C15X C15C 0.72(3) 2_675
C15X C16X 1.324(15) .
C15X C16C 1.39(3) 2_675
C15X C14C 1.78(3) 2_675
C15X H15D 0.9601 .
C16X C16C 0.80(2) 2_675
C16X C15C 1.65(3) 2_675
C16X C11C 1.85(2) 2_675
C16X H16D 0.9601 .
C17X C17C 0.64(2) 2_675
C17X C6C 1.211(19) 2_675
C17X H17J 0.9600 .
C17X H17K 0.9601 .
C17X H17L 0.9600 .
N1A Ni1 1.940(7) .
N3A Ni1 2.187(8) .
N1B Ni1 2.009(8) .
N3B Ni1 2.139(9) .
Ni1 N1C 2.244(18) 2_675
Ni1 N3C 2.347(15) 2_675

loop_
_platon_squeeze_void_nr
_platon_squeeze_void_average_x
_platon_squeeze_void_average_y
_platon_squeeze_void_average_z
_platon_squeeze_void_volume
_platon_squeeze_void_count_electrons
_platon_squeeze_void_content
1 -0.012 -0.022 -0.006 5298 2144 ' '
